data_7700840
loop_
_publ_author_name
'Zhong, Wei'
'Wu, Li'
'Jiang, Weidong'
'Li, Yulong'
'Mookan, Natarajan'
'Liu, Xiaoming'

_publ_section_title
;
 Proton-coupled electron transfer in the reduction of diiron hexacarbonyl
 complexes and its enhancement on the electrocatalytic reduction of
 protons by a pendant basic group.
;
_journal_issue 36
_journal_name_full 'Dalton transactions (Cambridge, England : 2003)'
_journal_page_first 13711
_journal_page_last 13718
_journal_paper_doi 10.1039/c9dt02058f
_journal_volume 48
_journal_year 2019
_chemical_formula_moiety 'C28 H16 Fe2 O12 S2'
_chemical_formula_sum 'C28 H16 Cl0 Fe2 N0 O12 S2'
_chemical_formula_weight 720.23
_space_group_crystal_system monoclinic
_space_group_IT_number 14
_space_group_name_Hall '-P 2ybc'
_space_group_name_H-M_alt 'P 1 21/c 1'
_symmetry_space_group_name_Hall '-P 2ybc'
_symmetry_space_group_name_H-M 'P 1 21/c 1'
_atom_sites_solution_hydrogens geom
_audit_creation_date 2019-06-22
_audit_creation_method
;
Olex2 1.2-alpha
(compiled 2018.07.26 svn.r3523 for OlexSys, GUI svn.r5532)
;
_audit_update_record
;
2019-06-28 deposited with the CCDC.    2019-08-14 downloaded from the CCDC.
;
_cell_angle_alpha 90
_cell_angle_beta 101.646(2)
_cell_angle_gamma 90
_cell_formula_units_Z 4
_cell_length_a 12.040(2)
_cell_length_b 17.033(3)
_cell_length_c 15.155(3)
_cell_measurement_reflns_used 9903
_cell_measurement_temperature 296(2)
_cell_measurement_theta_max 28.724
_cell_measurement_theta_min 2.311
_cell_volume 3044.0(10)
_computing_cell_refinement 'SAINT v7.56A (Bruker, 2009)'
_computing_data_reduction 'SAINT v7.56A (Bruker, 2009)'
_computing_molecular_graphics 'Olex2 (Dolomanov et al., 2009)'
_computing_publication_material 'Olex2 (Dolomanov et al., 2009)'
_computing_structure_refinement 'ShelXL (Sheldrick, 2015)'
_diffrn_ambient_temperature 296.15
_diffrn_measured_fraction_theta_full 0.998
_diffrn_measured_fraction_theta_max 0.973
_diffrn_measurement_device_type 'CCD area detector'
_diffrn_measurement_method 'phi and omega scans'
_diffrn_radiation_monochromator graphite
_diffrn_radiation_type MoK\a
_diffrn_radiation_wavelength 0.71073
_diffrn_reflns_av_R_equivalents 0.0265
_diffrn_reflns_av_unetI/netI 0.0259
_diffrn_reflns_Laue_measured_fraction_full 0.998
_diffrn_reflns_Laue_measured_fraction_max 0.973
_diffrn_reflns_limit_h_max 16
_diffrn_reflns_limit_h_min -16
_diffrn_reflns_limit_k_max 21
_diffrn_reflns_limit_k_min -23
_diffrn_reflns_limit_l_max 20
_diffrn_reflns_limit_l_min -20
_diffrn_reflns_number 28548
_diffrn_reflns_point_group_measured_fraction_full 0.998
_diffrn_reflns_point_group_measured_fraction_max 0.973
_diffrn_reflns_theta_full 25.242
_diffrn_reflns_theta_max 29.010
_diffrn_reflns_theta_min 2.311
_exptl_absorpt_coefficient_mu 1.152
_exptl_absorpt_correction_T_max 0.750
_exptl_absorpt_correction_T_min 0.686
_exptl_absorpt_correction_type multi-scan
_exptl_absorpt_process_details sadabs
_exptl_crystal_colour brown
_exptl_crystal_density_diffrn 1.572
_exptl_crystal_description block
_exptl_crystal_F_000 1456
_exptl_crystal_size_max 0.35
_exptl_crystal_size_mid 0.28
_exptl_crystal_size_min 0.25
_refine_diff_density_max 0.474
_refine_diff_density_min -0.358
_refine_diff_density_rms 0.056
_refine_ls_extinction_method none
_refine_ls_goodness_of_fit_ref 1.036
_refine_ls_hydrogen_treatment constr
_refine_ls_matrix_type full
_refine_ls_number_parameters 399
_refine_ls_number_reflns 7894
_refine_ls_number_restraints 0
_refine_ls_restrained_S_all 1.036
_refine_ls_R_factor_all 0.0603
_refine_ls_R_factor_gt 0.0375
_refine_ls_shift/su_max 0.001
_refine_ls_shift/su_mean 0.000
_refine_ls_structure_factor_coef Fsqd
_refine_ls_weighting_details 'w=1/[\s^2^(Fo^2^)+(0.0537P)^2^+1.2239P] where P=(Fo^2^+2Fc^2^)/3'
_refine_ls_weighting_scheme calc
_refine_ls_wR_factor_gt 0.0952
_refine_ls_wR_factor_ref 0.1125
_reflns_Friedel_coverage 0.000
_reflns_number_gt 5753
_reflns_number_total 7894
_reflns_threshold_expression 'I > 2\s(I)'
_cod_data_source_file c9dt02058f2.cif
_cod_data_source_block 3
_cod_depositor_comments 'Adding full bibliography for 7700838--7700840.cif.'
_cod_original_cell_volume 3043.8(9)
_cod_database_code 7700840
_shelx_shelxl_version_number 2018/3
_shelx_space_group_comment
;
The symmetry employed for this shelxl refinement is uniquely defined
by the following loop, which should always be used as a source of
symmetry information in preference to the above space-group names.
They are only intended as comments.
;
_olex2_refinement_description
;
1. Fixed Uiso
 At 1.2 times of:
  All C(H) groups
 At 1.5 times of:
  All C(H,H,H) groups
2.a Aromatic/amide H refined with riding coordinates:
 C24(H24), C25(H25), C26(H26), C23(H23), C15(H15), C10(H10), C11(H11),
 C18(H18), C17(H17), C16(H16)
2.b Idealised Me refined as rotating group:
 C28(H28A,H28B,H28C), C20(H20A,H20B,H20C)
;
_olex2_submission_special_instructions 'No special instructions were received'

loop_
_space_group_symop_operation_xyz
'x, y, z'
'-x, y+1/2, -z+1/2'
'-x, -y, -z'
'x, -y-1/2, z-1/2'

loop_
_atom_site_label
_atom_site_type_symbol
_atom_site_fract_x
_atom_site_fract_y
_atom_site_fract_z
_atom_site_U_iso_or_equiv
_atom_site_adp_type
_atom_site_occupancy
_atom_site_site_symmetry_order
_atom_site_calc_flag
_atom_site_refinement_flags_posn
S1 S -0.02174(5) 0.76433(3) 0.39914(4) 0.04779(14) Uani 1 1 d .
C24 C 0.5056(4) 0.5524(4) 0.8499(3) 0.132(2) Uani 1 1 d .
H24 H 0.504577 0.542252 0.910002 0.158 Uiso 1 1 calc R
C25 C 0.6047(4) 0.5634(4) 0.8225(3) 0.161(3) Uani 1 1 d .
H25 H 0.672196 0.561309 0.864906 0.193 Uiso 1 1 calc R
C28 C 0.6148(3) 0.5927(4) 0.5530(3) 0.158(3) Uani 1 1 d .
H28A H 0.659468 0.637499 0.576515 0.237 Uiso 1 1 calc GR
H28B H 0.601711 0.593375 0.488374 0.237 Uiso 1 1 calc GR
H28C H 0.654662 0.545523 0.575037 0.237 Uiso 1 1 calc GR
C26 C 0.6087(3) 0.5776(4) 0.7346(3) 0.130(2) Uani 1 1 d .
H26 H 0.678380 0.584552 0.718189 0.156 Uiso 1 1 calc R
C23 C 0.4071(3) 0.5566(2) 0.7867(2) 0.0792(9) Uani 1 1 d .
H23 H 0.338422 0.549096 0.804694 0.095 Uiso 1 1 calc R
O1 O -0.0641(3) 0.69628(18) 0.6429(2) 0.1061(9) Uani 1 1 d .
C1 C -0.0255(3) 0.74208(19) 0.6041(2) 0.0672(7) Uani 1 1 d .
O2 O -0.1334(2) 0.93558(15) 0.49909(18) 0.0981(8) Uani 1 1 d .
O5 O 0.0115(2) 0.96662(14) 0.31951(16) 0.0975(8) Uani 1 1 d .
C15 C -0.2814(3) 0.6548(3) 0.1680(2) 0.1150(17) Uani 1 1 d .
H15 H -0.207913 0.644926 0.160511 0.138 Uiso 1 1 calc R
O6 O 0.2285(2) 0.76606(14) 0.26629(15) 0.0855(7) Uani 1 1 d .
C10 C 0.12857(19) 0.51956(14) 0.44903(16) 0.0487(5) Uani 1 1 d .
H10 H 0.160204 0.469984 0.461523 0.058 Uiso 1 1 calc R
C3 C 0.1196(2) 0.86925(17) 0.63094(19) 0.0643(7) Uani 1 1 d .
C19 C -0.4178(3) 0.6610(2) 0.2607(3) 0.0882(11) Uani 1 1 d .
C27 C 0.5088(2) 0.5817(2) 0.6689(2) 0.0768(9) Uani 1 1 d .
O3 O 0.1721(2) 0.90505(15) 0.68765(17) 0.0979(8) Uani 1 1 d .
O12 O 0.50827(16) 0.59506(18) 0.58145(16) 0.0960(8) Uani 1 1 d .
O4 O 0.3225(2) 0.94208(14) 0.49625(17) 0.0880(7) Uani 1 1 d .
C13 C -0.21633(19) 0.62822(15) 0.33031(17) 0.0525(6) Uani 1 1 d .
C14 C -0.3065(2) 0.64732(17) 0.25122(19) 0.0615(7) Uani 1 1 d .
C22 C 0.4062(2) 0.57170(16) 0.69581(16) 0.0539(6) Uani 1 1 d .
C6 C 0.1966(2) 0.79442(16) 0.32328(18) 0.0568(6) Uani 1 1 d .
O8 O -0.22164(15) 0.62832(15) 0.40797(13) 0.0734(6) Uani 1 1 d .
C4 C 0.2518(2) 0.90101(16) 0.46437(18) 0.0601(6) Uani 1 1 d .
C2 C -0.0675(2) 0.88730(18) 0.51700(18) 0.0635(7) Uani 1 1 d .
C11 C 0.02733(19) 0.52793(14) 0.38870(15) 0.0487(5) Uani 1 1 d .
H11 H -0.009546 0.484024 0.360246 0.058 Uiso 1 1 calc R
C9 C 0.18363(17) 0.58549(14) 0.49140(14) 0.0431(5) Uani 1 1 d .
C21 C 0.29169(19) 0.57527(13) 0.63803(15) 0.0450(5) Uani 1 1 d .
C5 C 0.0618(3) 0.91568(17) 0.35543(18) 0.0631(7) Uani 1 1 d .
C12 C -0.01967(17) 0.60198(14) 0.37036(14) 0.0446(5) Uani 1 1 d .
O11 O 0.20590(15) 0.57668(14) 0.66596(12) 0.0711(6) Uani 1 1 d .
C8 C 0.13663(18) 0.65863(13) 0.47420(14) 0.0413(4) Uani 1 1 d .
O10 O 0.29020(12) 0.57751(10) 0.54821(10) 0.0488(4) Uani 1 1 d .
C7 C 0.03345(18) 0.66702(13) 0.41368(14) 0.0426(5) Uani 1 1 d .
O7 O -0.11681(13) 0.61082(11) 0.30337(11) 0.0532(4) Uani 1 1 d .
O9 O -0.4421(2) 0.6486(3) 0.3417(2) 0.1686(19) Uani 1 1 d .
Fe1 Fe 0.03871(3) 0.81287(2) 0.54036(2) 0.04845(10) Uani 1 1 d .
Fe2 Fe 0.13959(3) 0.83568(2) 0.41468(2) 0.04699(10) Uani 1 1 d .
S2 S 0.19776(5) 0.74677(3) 0.52617(4) 0.04554(14) Uani 1 1 d .
C18 C -0.4991(3) 0.6836(3) 0.1858(3) 0.1118(15) Uani 1 1 d .
H18 H -0.572977 0.693888 0.191945 0.134 Uiso 1 1 calc R
C17 C -0.4711(4) 0.6906(3) 0.1052(3) 0.1294(19) Uani 1 1 d .
H17 H -0.526523 0.704990 0.055751 0.155 Uiso 1 1 calc R
C16 C -0.3635(4) 0.6770(4) 0.0938(3) 0.162(3) Uani 1 1 d .
H16 H -0.345204 0.682554 0.037350 0.194 Uiso 1 1 calc R
C20 C -0.5567(5) 0.6617(8) 0.3511(5) 0.323(8) Uani 1 1 d .
H20A H -0.579409 0.713944 0.331505 0.485 Uiso 1 1 calc GR
H20B H -0.561809 0.655566 0.413120 0.485 Uiso 1 1 calc GR
H20C H -0.605676 0.624392 0.314936 0.485 Uiso 1 1 calc GR

loop_
_atom_site_aniso_label
_atom_site_aniso_U_11
_atom_site_aniso_U_22
_atom_site_aniso_U_33
_atom_site_aniso_U_23
_atom_site_aniso_U_13
_atom_site_aniso_U_12
S1 0.0410(3) 0.0487(3) 0.0465(3) 0.0001(2) -0.0083(2) 0.0084(2)
C24 0.084(3) 0.237(6) 0.065(2) 0.035(3) -0.0061(19) 0.049(3)
C25 0.069(3) 0.314(9) 0.083(3) 0.021(4) -0.025(2) 0.050(4)
C28 0.064(2) 0.296(8) 0.128(4) 0.029(5) 0.051(3) 0.028(4)
C26 0.0434(17) 0.240(6) 0.099(3) 0.019(3) -0.0029(18) 0.028(3)
C23 0.0671(18) 0.112(3) 0.0549(16) 0.0137(16) 0.0032(13) 0.0254(18)
O1 0.112(2) 0.111(2) 0.103(2) 0.0242(16) 0.0399(17) -0.0076(17)
C1 0.0641(17) 0.0759(19) 0.0616(16) 0.0025(14) 0.0130(13) 0.0080(14)
O2 0.0848(15) 0.0927(17) 0.1045(18) -0.0168(14) -0.0098(13) 0.0477(14)
O5 0.129(2) 0.0773(15) 0.0786(15) 0.0219(12) 0.0044(14) 0.0393(15)
C15 0.064(2) 0.204(5) 0.069(2) 0.039(3) -0.0063(17) -0.010(3)
O6 0.1038(17) 0.0879(16) 0.0660(13) -0.0138(12) 0.0203(12) 0.0185(13)
C10 0.0477(12) 0.0456(12) 0.0539(13) 0.0016(10) 0.0129(10) 0.0076(10)
C3 0.0638(16) 0.0639(17) 0.0587(15) -0.0090(13) -0.0029(13) 0.0153(13)
C19 0.0539(17) 0.117(3) 0.084(2) 0.005(2) -0.0096(16) 0.0208(18)
C27 0.0441(14) 0.118(3) 0.0646(17) 0.0032(17) 0.0026(13) 0.0223(15)
O3 0.0965(17) 0.0929(17) 0.0869(16) -0.0388(13) -0.0229(13) 0.0142(14)
O12 0.0425(10) 0.173(3) 0.0758(14) 0.0144(15) 0.0188(10) 0.0127(13)
O4 0.0747(14) 0.0834(16) 0.0974(16) -0.0203(13) -0.0028(12) -0.0198(12)
C13 0.0408(12) 0.0556(14) 0.0573(14) 0.0055(11) 0.0008(10) -0.0011(10)
C14 0.0463(13) 0.0665(17) 0.0632(16) 0.0097(13) -0.0092(11) -0.0035(12)
C22 0.0458(12) 0.0626(15) 0.0494(13) 0.0012(11) 0.0002(10) 0.0166(11)
C6 0.0608(15) 0.0529(14) 0.0521(14) 0.0000(11) 0.0003(12) 0.0038(11)
O8 0.0465(10) 0.1133(17) 0.0597(11) 0.0186(11) 0.0088(8) 0.0166(10)
C4 0.0622(16) 0.0562(15) 0.0583(15) -0.0047(12) 0.0036(12) -0.0005(12)
C2 0.0589(15) 0.0654(17) 0.0613(16) -0.0112(13) 0.0001(12) 0.0154(13)
C11 0.0462(12) 0.0489(13) 0.0501(12) -0.0057(10) 0.0076(10) -0.0018(10)
C9 0.0347(10) 0.0535(13) 0.0394(10) 0.0026(9) 0.0034(8) 0.0083(9)
C21 0.0433(11) 0.0450(12) 0.0449(11) -0.0033(9) 0.0044(9) 0.0036(9)
C5 0.0758(18) 0.0581(16) 0.0513(14) 0.0054(12) 0.0034(13) 0.0087(13)
C12 0.0351(10) 0.0576(13) 0.0389(10) -0.0033(9) 0.0023(8) 0.0009(9)
O11 0.0455(10) 0.1184(17) 0.0489(10) -0.0091(10) 0.0086(8) -0.0118(10)
C8 0.0367(10) 0.0476(12) 0.0368(10) -0.0017(8) 0.0003(8) 0.0034(9)
O10 0.0365(8) 0.0640(10) 0.0433(8) 0.0046(7) 0.0022(6) 0.0156(7)
C7 0.0382(11) 0.0465(12) 0.0399(10) 0.0004(9) 0.0008(8) 0.0059(9)
O7 0.0391(8) 0.0699(11) 0.0450(8) -0.0089(8) -0.0048(6) 0.0011(7)
O9 0.0582(15) 0.354(6) 0.092(2) 0.021(3) 0.0103(14) 0.077(2)
Fe1 0.04518(19) 0.0522(2) 0.04393(18) -0.00364(14) -0.00064(14) 0.01011(14)
Fe2 0.04854(19) 0.04556(19) 0.04239(18) -0.00014(13) -0.00149(13) 0.00303(14)
S2 0.0386(3) 0.0486(3) 0.0433(3) -0.0021(2) -0.0064(2) 0.0046(2)
C18 0.065(2) 0.148(4) 0.107(3) 0.021(3) -0.021(2) 0.023(2)
C17 0.069(3) 0.184(5) 0.112(4) 0.054(3) -0.038(2) -0.009(3)
C16 0.097(3) 0.301(9) 0.074(3) 0.070(4) -0.015(2) -0.016(4)
C20 0.085(4) 0.73(2) 0.159(6) 0.058(10) 0.040(4) 0.166(8)

loop_
_atom_type_symbol
_atom_type_description
_atom_type_scat_dispersion_real
_atom_type_scat_dispersion_imag
_atom_type_scat_source
C C 0.0033 0.0016 'International Tables Vol C Tables 4.2.6.8 and 6.1.1.4'
H H 0.0000 0.0000 'International Tables Vol C Tables 4.2.6.8 and 6.1.1.4'
N N 0.0061 0.0033 'International Tables Vol C Tables 4.2.6.8 and 6.1.1.4'
O O 0.0106 0.0060 'International Tables Vol C Tables 4.2.6.8 and 6.1.1.4'
S S 0.1246 0.1234 'International Tables Vol C Tables 4.2.6.8 and 6.1.1.4'
Cl Cl 0.1484 0.1585 'International Tables Vol C Tables 4.2.6.8 and 6.1.1.4'
Fe Fe 0.3463 0.8444 'International Tables Vol C Tables 4.2.6.8 and 6.1.1.4'

loop_
_geom_angle_atom_site_label_1
_geom_angle_atom_site_label_2
_geom_angle_atom_site_label_3
_geom_angle
C7 S1 Fe1 100.45(7)
C7 S1 Fe2 101.29(8)
Fe2 S1 Fe1 66.53(2)
C25 C24 C23 118.1(4)
C24 C25 C26 122.1(4)
C25 C26 C27 120.6(4)
C24 C23 C22 122.1(3)
O1 C1 Fe1 178.1(3)
C14 C15 C16 121.4(4)
C11 C10 C9 119.9(2)
O3 C3 Fe1 179.0(3)
O9 C19 C14 117.5(3)
O9 C19 C18 122.9(3)
C18 C19 C14 119.5(4)
O12 C27 C26 122.8(3)
O12 C27 C22 118.9(2)
C22 C27 C26 118.2(3)
C27 O12 C28 117.8(3)
O8 C13 C14 128.5(2)
O8 C13 O7 121.2(2)
O7 C13 C14 110.3(2)
C15 C14 C19 118.5(3)
C15 C14 C13 120.5(3)
C19 C14 C13 121.0(3)
C23 C22 C21 114.3(2)
C27 C22 C23 118.8(3)
C27 C22 C21 126.9(2)
O6 C6 Fe2 176.8(3)
O4 C4 Fe2 179.5(3)
O2 C2 Fe1 177.2(3)
C10 C11 C12 119.9(2)
C10 C9 O10 119.8(2)
C8 C9 C10 120.3(2)
C8 C9 O10 119.8(2)
O11 C21 C22 124.2(2)
O11 C21 O10 121.2(2)
O10 C21 C22 114.65(19)
O5 C5 Fe2 178.5(3)
C11 C12 O7 119.5(2)
C7 C12 C11 120.3(2)
C7 C12 O7 120.1(2)
C9 C8 C7 119.8(2)
C9 C8 S2 124.26(16)
C7 C8 S2 115.95(16)
C21 O10 C9 116.36(16)
C12 C7 S1 124.27(16)
C12 C7 C8 119.8(2)
C8 C7 S1 115.90(17)
C13 O7 C12 117.44(18)
C19 O9 C20 117.5(4)
S1 Fe1 Fe2 56.55(2)
C1 Fe1 S1 99.80(10)
C1 Fe1 Fe2 146.99(10)
C1 Fe1 S2 100.32(10)
C3 Fe1 S1 159.56(11)
C3 Fe1 C1 99.90(14)
C3 Fe1 Fe2 103.25(10)
C3 Fe1 S2 90.01(9)
C2 Fe1 S1 89.50(9)
C2 Fe1 C1 102.30(14)
C2 Fe1 C3 91.59(12)
C2 Fe1 Fe2 100.26(10)
C2 Fe1 S2 156.69(11)
S2 Fe1 S1 81.15(2)
S2 Fe1 Fe2 56.838(19)
S1 Fe2 Fe1 56.92(2)
S1 Fe2 S2 81.30(2)
C6 Fe2 S1 99.35(9)
C6 Fe2 Fe1 147.75(9)
C6 Fe2 S2 101.71(9)
C4 Fe2 S1 159.15(9)
C4 Fe2 C6 101.08(13)
C4 Fe2 Fe1 102.61(9)
C4 Fe2 S2 90.47(9)
C5 Fe2 S1 90.31(10)
C5 Fe2 C6 98.80(12)
C5 Fe2 C4 90.68(13)
C5 Fe2 Fe1 102.48(10)
C5 Fe2 S2 158.84(10)
S2 Fe2 Fe1 56.72(2)
C8 S2 Fe1 100.28(7)
C8 S2 Fe2 101.23(7)
Fe1 S2 Fe2 66.44(2)
C17 C18 C19 120.3(4)
C18 C17 C16 121.5(4)
C17 C16 C15 118.9(4)

loop_
_geom_bond_atom_site_label_1
_geom_bond_atom_site_label_2
_geom_bond_distance
S1 C7 1.783(2)
S1 Fe1 2.2725(7)
S1 Fe2 2.2628(7)
C24 C25 1.353(6)
C24 C23 1.368(5)
C25 C26 1.363(6)
C28 O12 1.434(4)
C26 C27 1.400(5)
C23 C22 1.399(4)
O1 C1 1.132(4)
C1 Fe1 1.813(3)
O2 C2 1.137(3)
O5 C5 1.132(3)
C15 C14 1.361(5)
C15 C16 1.391(5)
O6 C6 1.123(3)
C10 C11 1.376(3)
C10 C9 1.393(3)
C3 O3 1.136(3)
C3 Fe1 1.793(3)
C19 C14 1.396(4)
C19 O9 1.336(5)
C19 C18 1.396(5)
C27 O12 1.344(4)
C27 C22 1.387(4)
O4 C4 1.132(3)
C13 C14 1.482(3)
C13 O8 1.191(3)
C13 O7 1.374(3)
C22 C21 1.478(3)
C6 Fe2 1.808(3)
C4 Fe2 1.795(3)
C2 Fe1 1.784(3)
C11 C12 1.387(3)
C9 C8 1.371(3)
C9 O10 1.400(2)
C21 O11 1.193(3)
C21 O10 1.358(3)
C5 Fe2 1.789(3)
C12 C7 1.378(3)
C12 O7 1.393(3)
C8 C7 1.395(3)
C8 S2 1.784(2)
O9 C20 1.432(5)
Fe1 Fe2 2.4875(6)
Fe1 S2 2.2687(7)
Fe2 S2 2.2717(7)
C18 C17 1.335(7)
C17 C16 1.361(7)
